data_6000622
loop_
_publ_author_name
'Myakush, O. R.'
'Fedorchuk, A. A.'
'Zelinskii, A. V.'

_publ_section_title
;
 Crystal structure of R-26(RuxGa1-x)(17) (R = Ce, Gd, Y, Tb, Dy, Ho, Er,
 Tm, Lu) and HoRu0.6Ga0.4
;
_journal_name_full 'Inorganic Materials'
_journal_page_first 562
_journal_page_last 565
_journal_volume 34
_journal_year 1998
_chemical_formula_sum 'Ga9.62 Ho26 Ru7.48'
_space_group_name_H-M_alt 'P 4/m b m'
_cell_angle_alpha 90.000
_cell_angle_beta 90.000
_cell_angle_gamma 90.000
_cell_length_a 11.4800
_cell_length_b 11.4800
_cell_length_c 15.4910
_cell_volume 2041.56
_cod_database_code 6000622

loop_
_atom_site_label
_atom_site_fract_x
_atom_site_fract_y
_atom_site_fract_z
? ? ? ?
